data_9007942
loop_
_publ_author_name
'Kolitsch, U.'
'Tillmanns, E.'

_publ_section_title
;
 Sc2TiO5, an entropy-stabilized pseudobrookite-type compound
;
_journal_name_full 'Acta Crystallographica, Section E'
_journal_page_first i36
_journal_page_last i39
_journal_paper_doi 10.1107/S1600536803003544
_journal_volume 59
_journal_year 2003
_chemical_formula_structural Sc2TiO5
_chemical_formula_sum 'O5 Sc2 Ti'
_space_group_IT_number 63
_symmetry_space_group_name_Hall '-C 2c 2'
_symmetry_space_group_name_H-M 'C m c m'
_cell_angle_alpha 90
_cell_angle_beta 90
_cell_angle_gamma 90
_cell_length_a 3.8510
_cell_length_b 10.131
_cell_length_c 10.287
_cell_formula_units_Z 4
_cell_volume 401.342
_exptl_crystal_density_diffrn 3.604
_cod_original_formula_sum '(Sc2 Ti) O5'
_cod_database_code 9007942

loop_
_symmetry_equiv_pos_as_xyz
x,y,z
1/2+x,1/2+y,z
x,-y,1/2+z
1/2+x,1/2-y,1/2+z
-x,y,1/2-z
1/2-x,1/2+y,1/2-z
-x,y,z
1/2-x,1/2+y,z
x,-y,-z
1/2+x,1/2-y,-z
x,y,1/2-z
1/2+x,1/2+y,1/2-z
-x,-y,1/2+z
1/2-x,1/2-y,1/2+z
-x,-y,-z
1/2-x,1/2-y,-z

loop_
_atom_site_aniso_label
_atom_site_aniso_U_11
_atom_site_aniso_U_22
_atom_site_aniso_U_33
_atom_site_aniso_U_12
_atom_site_aniso_U_13
_atom_site_aniso_U_23
Sc1 0.00496 0.00393 0.00533 0.00000 0.00000 -0.00004
Ti1 0.00496 0.00393 0.00533 0.00000 0.00000 -0.00004
Sc2 0.00590 0.00610 0.00440 0.00000 0.00000 0.00000
Ti2 0.00590 0.00610 0.00440 0.00000 0.00000 0.00000
O1 0.01590 0.01840 0.00950 0.00000 0.00000 0.00590
O2 0.00780 0.01120 0.00750 0.00000 0.00000 0.00000
O3 0.01140 0.00920 0.00820 0.00000 0.00000 -0.00020

loop_
_atom_site_label
_atom_site_fract_x
_atom_site_fract_y
_atom_site_fract_z
_atom_site_occupancy
_atom_site_U_iso_or_equiv
Sc1 0.00000 0.36444 0.43775 0.60000 0.00474
Ti1 0.00000 0.36444 0.43775 0.40000 0.00474
Sc2 0.00000 0.30752 0.75000 0.80000 0.00549
Ti2 0.00000 0.30752 0.75000 0.20000 0.00549
O1 0.00000 0.45339 0.61424 1.00000 0.01460
O2 -0.50000 0.23222 0.75000 1.00000 0.00880
O3 0.00000 0.19241 0.57087 1.00000 0.00960

_cod_duplicate_entry 2201762
